data_2215954
loop_
_publ_author_name
'Zhen, Xiao-Li'
'Tian, Xia'
'Li, Zhen-Chao'
'Han, Jian-Rong'
'Liu, Shou-Xin'

_publ_section_title
;(<i>E</i>)-4-Chloro-2-[(2,3-dimethyl-5-oxo-1-phenyl-2,5-dihydro-1<i>H</i>-pyrazol-4-yl)iminomethyl]-6-methoxyphenyl
 4-methylbenzenesulfonate acetonitrile solvate
;
_journal_coeditor_code HB2589
_journal_issue 11
_journal_name_full 'Acta Crystallographica Section E'
_journal_page_first o4397
_journal_page_last o4397
_journal_paper_doi 10.1107/S1600536807051021
_journal_volume 63
_journal_year 2007
_chemical_formula_iupac 'C26 H24 Cl N3 O5 S, C2 H3 N'
_chemical_formula_moiety 'C26 H24 Cl N3 O5 S, C2 H3 N'
_chemical_formula_sum 'C28 H27 Cl N4 O5 S'
_chemical_formula_weight 567.06
_chemical_name_systematic
;
(E)-4-Chloro-2-[(2,3-dimethyl-5-oxo-1-phenyl-2,5-dihydro-1H-pyrazol-4-\
yl)iminomethyl]-6-methoxyphenyl
4-methylbenzenesulfonate
acetonitrile solvate
;
_space_group_IT_number 2
_symmetry_cell_setting triclinic
_symmetry_space_group_name_Hall '-P 1'
_symmetry_space_group_name_H-M 'P -1'
_atom_sites_solution_hydrogens geom
_atom_sites_solution_primary direct
_atom_sites_solution_secondary difmap
_audit_creation_method SHELXL-97
_cell_angle_alpha 108.731(2)
_cell_angle_beta 93.303(2)
_cell_angle_gamma 94.910(2)
_cell_formula_units_Z 2
_cell_length_a 7.3242(9)
_cell_length_b 13.2452(17)
_cell_length_c 15.3145(19)
_cell_measurement_reflns_used 4430
_cell_measurement_temperature 294(2)
_cell_measurement_theta_max 26.38
_cell_measurement_theta_min 2.80
_cell_volume 1396.1(3)
_computing_cell_refinement 'SAINT (Bruker, 1999)'
_computing_data_collection 'SMART (Bruker, 1999)'
_computing_data_reduction 'SAINT (Bruker, 1999)'
_computing_molecular_graphics 'SHELXTL (Sheldrick, 1997b)'
_computing_publication_material 'SHELXTL (Sheldrick, 1997b)'
_computing_structure_refinement 'SHELXL97 (Sheldrick, 1997a)'
_computing_structure_solution 'SHELXS97 (Sheldrick, 1997a)'
_diffrn_ambient_temperature 294(2)
_diffrn_measured_fraction_theta_full 0.993
_diffrn_measured_fraction_theta_max 0.993
_diffrn_measurement_device_type 'Bruker SMART APEX CCD'
_diffrn_measurement_method '\f and \w'
_diffrn_radiation_monochromator graphite
_diffrn_radiation_source 'fine-focus sealed tube'
_diffrn_radiation_type MoK\a
_diffrn_radiation_wavelength 0.71073
_diffrn_reflns_av_R_equivalents 0.0158
_diffrn_reflns_av_sigmaI/netI 0.0261
_diffrn_reflns_limit_h_max 8
_diffrn_reflns_limit_h_min -8
_diffrn_reflns_limit_k_max 13
_diffrn_reflns_limit_k_min -15
_diffrn_reflns_limit_l_max 14
_diffrn_reflns_limit_l_min -18
_diffrn_reflns_number 7152
_diffrn_reflns_theta_full 25.02
_diffrn_reflns_theta_max 25.02
_diffrn_reflns_theta_min 1.63
_diffrn_standards_number 0
_exptl_absorpt_coefficient_mu 0.256
_exptl_absorpt_correction_T_max 0.955
_exptl_absorpt_correction_T_min 0.923
_exptl_absorpt_correction_type multi-scan
_exptl_absorpt_process_details '(SADABS; Sheldrick, 1996)'
_exptl_crystal_colour yellow
_exptl_crystal_density_diffrn 1.349
_exptl_crystal_density_method 'not measured'
_exptl_crystal_description block
_exptl_crystal_F_000 592
_exptl_crystal_size_max 0.24
_exptl_crystal_size_mid 0.22
_exptl_crystal_size_min 0.18
_refine_diff_density_max 0.720
_refine_diff_density_min -0.471
_refine_ls_extinction_coef 0.0160(19)
_refine_ls_extinction_expression Fc^*^=kFc[1+0.001xFc^2^\l^3^/sin(2\q)]^-1/4^
_refine_ls_extinction_method 'SHELXL97 (Sheldrick, 1997a)'
_refine_ls_goodness_of_fit_ref 1.018
_refine_ls_hydrogen_treatment constr
_refine_ls_matrix_type full
_refine_ls_number_parameters 358
_refine_ls_number_reflns 4893
_refine_ls_number_restraints 19
_refine_ls_restrained_S_all 1.027
_refine_ls_R_factor_all 0.0533
_refine_ls_R_factor_gt 0.0438
_refine_ls_shift/su_max 0.000
_refine_ls_shift/su_mean 0.000
_refine_ls_structure_factor_coef Fsqd
_refine_ls_weighting_details 'calc w=1/[\s^2^(Fo^2^)+(0.0722P)^2^+0.7683P] where P=(Fo^2^+2Fc^2^)/3'
_refine_ls_weighting_scheme calc
_refine_ls_wR_factor_gt 0.1213
_refine_ls_wR_factor_ref 0.1326
_reflns_number_gt 4057
_reflns_number_total 4893
_reflns_threshold_expression I>2\s(I)
_cod_data_source_file hb2589.cif
_cod_data_source_block I
_cod_depositor_comments
;
The following automatic conversions were performed:
'_symmetry_cell_setting' value 'Triclinic' changed to 'triclinic'
according to '/home/saulius/struct/CIF-dictionaries/cif_core.dic'
dictionary named 'cif_core.dic' version 2.4.1 from 2010-06-29.

Automatic conversion script
Id: cif_fix_enum 1527 2010-12-29 10:47:43Z saulius 

The following automatic conversions were performed:

'_symmetry_cell_setting' value 'Triclinic' changed to 'triclinic'
according to /home/saulius/struct/CIF-dictionaries/cif_core.dic
dictionary named 'cif_core.dic' version 2.4.1 from 2010-06-29.

Automatic conversion script
Id: cif_fix_values 1715 2011-07-08 13:25:40Z adriana 
;
_cod_database_code 2215954
_cod_database_fobs_code 2215954

loop_
_symmetry_equiv_pos_as_xyz
'x, y, z'
'-x, -y, -z'

loop_
_atom_site_type_symbol
_atom_site_label
_atom_site_fract_x
_atom_site_fract_y
_atom_site_fract_z
_atom_site_U_iso_or_equiv
_atom_site_adp_type
_atom_site_calc_flag
_atom_site_refinement_flags
_atom_site_occupancy
S S1 0.62434(8) 0.24085(4) 0.38970(4) 0.03804(18) Uani d . 1
Cl Cl1 0.72326(14) -0.28513(6) 0.33595(5) 0.0783(3) Uani d . 1
O O1 0.6098(2) 0.25614(14) 0.30172(11) 0.0514(4) Uani d . 1
O O2 0.4724(2) 0.18514(14) 0.41509(12) 0.0509(4) Uani d . 1
O O3 0.8015(2) 0.17747(11) 0.39394(10) 0.0372(4) Uani d . 1
O O4 0.7707(2) 0.11000(14) 0.53785(10) 0.0505(4) Uani d . 1
O O5 0.9284(2) 0.18328(12) 0.11286(10) 0.0453(4) Uani d . 1
N N1 0.7377(2) -0.03192(14) 0.12557(11) 0.0326(4) Uani d . 1
N N2 0.8337(2) 0.09923(14) -0.04314(11) 0.0352(4) Uani d . 1
N N3 0.7241(2) 0.00446(14) -0.09482(11) 0.0346(4) Uani d . 1
C C1 0.6988(3) 0.36377(18) 0.47552(15) 0.0405(5) Uani d . 1
C C2 0.7231(5) 0.3682(2) 0.56658(18) 0.0637(8) Uani d . 1
H H2 0.7062 0.3062 0.5827 0.076 Uiso calc R 1
C C3 0.7733(5) 0.4671(2) 0.63347(19) 0.0702(8) Uani d . 1
H H3 0.7900 0.4711 0.6952 0.084 Uiso calc R 1
C C4 0.7994(3) 0.5602(2) 0.61129(19) 0.0533(6) Uani d . 1
C C5 0.7738(4) 0.5527(2) 0.52022(19) 0.0559(7) Uani d . 1
H H5 0.7901 0.6147 0.5042 0.067 Uiso calc R 1
C C6 0.7242(4) 0.45531(19) 0.45123(17) 0.0494(6) Uani d . 1
H H6 0.7082 0.4516 0.3896 0.059 Uiso calc R 1
C C7 0.8544(4) 0.6671(2) 0.6855(2) 0.0747(9) Uani d . 1
H H7A 0.9848 0.6758 0.7013 0.112 Uiso calc R 1
H H7B 0.7915 0.6699 0.7394 0.112 Uiso calc R 1
H H7C 0.8218 0.7236 0.6631 0.112 Uiso calc R 1
C C8 0.7729(3) 0.06603(17) 0.37770(14) 0.0342(5) Uani d . 1
C C9 0.7623(3) 0.03145(18) 0.45460(14) 0.0386(5) Uani d . 1
C C10 0.7456(3) -0.07720(19) 0.44131(15) 0.0438(5) Uani d . 1
H H10 0.7382 -0.1023 0.4913 0.053 Uiso calc R 1
C C11 0.7400(3) -0.14827(18) 0.35172(16) 0.0445(5) Uani d . 1
C C12 0.7497(3) -0.11512(18) 0.27572(15) 0.0392(5) Uani d . 1
H H12 0.7457 -0.1652 0.2168 0.047 Uiso calc R 1
C C13 0.7657(3) -0.00529(17) 0.28775(14) 0.0338(5) Uani d . 1
C C14 0.7599(4) 0.0782(2) 0.61864(16) 0.0544(6) Uani d . 1
H H14A 0.6451 0.0352 0.6139 0.082 Uiso calc R 1
H H14B 0.7678 0.1408 0.6727 0.082 Uiso calc R 1
H H14C 0.8597 0.0372 0.6234 0.082 Uiso calc R 1
C C15 0.7817(3) 0.03317(17) 0.20836(13) 0.0332(4) Uani d . 1
H H15 0.8235 0.1045 0.2179 0.040 Uiso calc R 1
C C16 0.7603(3) 0.00425(16) 0.05086(13) 0.0306(4) Uani d . 1
C C17 0.8511(3) 0.10494(17) 0.04996(13) 0.0329(4) Uani d . 1
C C18 0.6926(3) -0.05439(16) -0.03873(13) 0.0318(4) Uani d . 1
C C19 0.6029(3) -0.16592(17) -0.07583(15) 0.0410(5) Uani d . 1
H H19A 0.4963 -0.1690 -0.1165 0.062 Uiso calc R 1
H H19B 0.5665 -0.1893 -0.0256 0.062 Uiso calc R 1
H H19C 0.6877 -0.2119 -0.1095 0.062 Uiso calc R 1
C C20 0.7379(3) -0.0387(2) -0.19409(14) 0.0458(6) Uani d . 1
H H20A 0.8540 -0.0670 -0.2052 0.069 Uiso calc R 1
H H20B 0.7292 0.0173 -0.2208 0.069 Uiso calc R 1
H H20C 0.6398 -0.0950 -0.2217 0.069 Uiso calc R 1
C C21 0.8404(3) 0.19099(17) -0.07269(14) 0.0365(5) Uani d . 1
C C22 0.6866(3) 0.2147(2) -0.11566(17) 0.0474(6) Uani d . 1
H H22 0.5772 0.1695 -0.1279 0.057 Uiso calc R 1
C C23 0.6975(4) 0.3068(2) -0.1402(2) 0.0638(8) Uani d . 1
H H23 0.5953 0.3229 -0.1701 0.077 Uiso calc R 1
C C24 0.8578(5) 0.3746(2) -0.1208(2) 0.0693(8) Uani d . 1
H H24 0.8634 0.4370 -0.1365 0.083 Uiso calc R 1
C C25 1.0115(4) 0.3500(2) -0.0779(2) 0.0651(8) Uani d . 1
H H25 1.1201 0.3961 -0.0648 0.078 Uiso calc R 1
C C26 1.0043(3) 0.2575(2) -0.05454(18) 0.0499(6) Uani d . 1
H H26 1.1081 0.2401 -0.0270 0.060 Uiso calc R 1
C C27 0.7594(6) 0.4169(3) 0.1580(3) 0.1074(14) Uani d DU 1
H H27A 0.8269 0.4824 0.1979 0.161 Uiso calc R 1
H H27B 0.8110 0.3952 0.0995 0.161 Uiso calc R 1
H H27C 0.7666 0.3619 0.1861 0.161 Uiso calc R 1
C C28 0.5735(7) 0.4333(3) 0.1443(4) 0.128(2) Uani d DU 1
N N4 0.4221(10) 0.4429(5) 0.1437(5) 0.186(2) Uani d U 1

loop_
_atom_site_aniso_label
_atom_site_aniso_U_11
_atom_site_aniso_U_22
_atom_site_aniso_U_33
_atom_site_aniso_U_12
_atom_site_aniso_U_13
_atom_site_aniso_U_23
S1 0.0442(3) 0.0362(3) 0.0308(3) -0.0002(2) -0.0012(2) 0.0088(2)
Cl1 0.1364(8) 0.0419(4) 0.0635(5) 0.0086(4) 0.0092(4) 0.0272(3)
O1 0.0684(11) 0.0506(10) 0.0334(9) 0.0052(8) -0.0071(7) 0.0135(7)
O2 0.0449(9) 0.0478(10) 0.0571(10) -0.0033(7) 0.0066(8) 0.0148(8)
O3 0.0424(8) 0.0357(8) 0.0318(8) -0.0017(6) 0.0012(6) 0.0105(6)
O4 0.0740(12) 0.0533(10) 0.0236(8) 0.0054(8) 0.0044(7) 0.0124(7)
O5 0.0603(10) 0.0392(9) 0.0311(8) -0.0092(7) -0.0047(7) 0.0095(7)
N1 0.0352(9) 0.0366(9) 0.0270(9) 0.0047(7) 0.0025(7) 0.0117(7)
N2 0.0425(10) 0.0353(9) 0.0273(9) -0.0016(7) -0.0020(7) 0.0120(7)
N3 0.0436(10) 0.0360(9) 0.0228(8) 0.0016(8) -0.0008(7) 0.0089(7)
C1 0.0443(12) 0.0382(12) 0.0340(11) 0.0014(9) 0.0008(9) 0.0063(9)
C2 0.102(2) 0.0456(15) 0.0395(14) -0.0013(14) -0.0023(14) 0.0125(12)
C3 0.103(2) 0.0603(18) 0.0353(14) 0.0017(16) -0.0083(14) 0.0029(12)
C4 0.0465(14) 0.0434(14) 0.0578(16) 0.0052(11) 0.0011(11) 0.0004(12)
C5 0.0641(17) 0.0380(13) 0.0615(17) 0.0027(11) 0.0072(13) 0.0111(12)
C6 0.0612(15) 0.0435(13) 0.0434(13) 0.0041(11) 0.0049(11) 0.0143(11)
C7 0.074(2) 0.0527(17) 0.073(2) 0.0020(14) -0.0036(16) -0.0105(15)
C8 0.0371(11) 0.0353(11) 0.0302(11) 0.0017(9) 0.0008(8) 0.0120(9)
C9 0.0413(12) 0.0490(13) 0.0263(11) 0.0025(10) 0.0012(9) 0.0143(9)
C10 0.0525(14) 0.0520(14) 0.0342(12) 0.0054(11) 0.0042(10) 0.0241(10)
C11 0.0557(14) 0.0384(12) 0.0433(13) 0.0037(10) 0.0033(10) 0.0194(10)
C12 0.0489(13) 0.0366(11) 0.0314(11) 0.0047(9) 0.0015(9) 0.0105(9)
C13 0.0341(10) 0.0404(11) 0.0272(10) 0.0011(9) 0.0011(8) 0.0125(9)
C14 0.0636(16) 0.0758(18) 0.0277(12) 0.0086(13) 0.0048(10) 0.0221(12)
C15 0.0365(11) 0.0351(11) 0.0287(10) 0.0033(8) 0.0033(8) 0.0115(9)
C16 0.0350(10) 0.0319(10) 0.0252(10) 0.0048(8) 0.0025(8) 0.0095(8)
C17 0.0360(11) 0.0367(11) 0.0261(10) 0.0040(9) 0.0024(8) 0.0105(9)
C18 0.0333(10) 0.0340(11) 0.0282(10) 0.0062(8) 0.0041(8) 0.0096(8)
C19 0.0499(13) 0.0365(12) 0.0325(11) -0.0012(10) -0.0010(9) 0.0079(9)
C20 0.0576(14) 0.0519(14) 0.0235(11) -0.0006(11) 0.0042(9) 0.0080(10)
C21 0.0460(12) 0.0376(11) 0.0284(10) 0.0045(9) 0.0054(9) 0.0137(9)
C22 0.0497(13) 0.0488(14) 0.0466(14) 0.0025(11) -0.0028(10) 0.0214(11)
C23 0.0738(19) 0.0610(17) 0.0662(18) 0.0118(14) -0.0092(14) 0.0357(15)
C24 0.088(2) 0.0541(17) 0.080(2) 0.0037(15) 0.0027(17) 0.0433(16)
C25 0.0662(18) 0.0571(17) 0.080(2) -0.0095(14) 0.0029(15) 0.0378(15)
C26 0.0478(14) 0.0514(14) 0.0552(15) -0.0004(11) 0.0029(11) 0.0256(12)
C27 0.116(4) 0.075(3) 0.134(4) 0.009(2) 0.029(3) 0.036(3)
C28 0.123(4) 0.046(2) 0.217(6) 0.015(2) 0.049(4) 0.038(3)
N4 0.185(3) 0.183(3) 0.190(3) 0.0223(11) 0.0167(10) 0.0609(12)

loop_
_atom_type_symbol
_atom_type_description
_atom_type_scat_dispersion_real
_atom_type_scat_dispersion_imag
_atom_type_scat_source
C C 0.0033 0.0016 'International Tables Vol C Tables 4.2.6.8 and 6.1.1.4'
H H 0.0000 0.0000 'International Tables Vol C Tables 4.2.6.8 and 6.1.1.4'
N N 0.0061 0.0033 'International Tables Vol C Tables 4.2.6.8 and 6.1.1.4'
O O 0.0106 0.0060 'International Tables Vol C Tables 4.2.6.8 and 6.1.1.4'
Cl Cl 0.1484 0.1585 'International Tables Vol C Tables 4.2.6.8 and 6.1.1.4'
S S 0.1246 0.1234 'International Tables Vol C Tables 4.2.6.8 and 6.1.1.4'

loop_
_geom_angle_atom_site_label_1
_geom_angle_atom_site_label_2
_geom_angle_atom_site_label_3
_geom_angle
O2 S1 O1 118.58(11)
O2 S1 O3 107.79(9)
O1 S1 O3 107.52(9)
O2 S1 C1 111.84(11)
O1 S1 C1 109.30(11)
O3 S1 C1 100.09(9)
C8 O3 S1 118.42(12)
C9 O4 C14 117.70(19)
C15 N1 C16 119.45(18)
C17 N2 N3 109.06(16)
C17 N2 C21 123.68(17)
N3 N2 C21 120.39(16)
C18 N3 N2 107.95(15)
C18 N3 C20 125.35(18)
N2 N3 C20 118.97(17)
C2 C1 C6 121.1(2)
C2 C1 S1 119.46(19)
C6 C1 S1 119.36(18)
C1 C2 C3 118.3(3)
C1 C2 H2 120.9
C3 C2 H2 120.9
C4 C3 C2 122.0(3)
C4 C3 H3 119.0
C2 C3 H3 119.0
C5 C4 C3 118.1(2)
C5 C4 C7 121.0(3)
C3 C4 C7 120.9(3)
C4 C5 C6 121.7(3)
C4 C5 H5 119.1
C6 C5 H5 119.1
C1 C6 C5 118.8(2)
C1 C6 H6 120.6
C5 C6 H6 120.6
C4 C7 H7A 109.5
C4 C7 H7B 109.5
H7A C7 H7B 109.5
C4 C7 H7C 109.5
H7A C7 H7C 109.5
H7B C7 H7C 109.5
C13 C8 C9 122.4(2)
C13 C8 O3 119.87(18)
C9 C8 O3 117.69(18)
O4 C9 C10 125.18(19)
O4 C9 C8 115.8(2)
C10 C9 C8 119.0(2)
C9 C10 C11 118.6(2)
C9 C10 H10 120.7
C11 C10 H10 120.7
C12 C11 C10 122.8(2)
C12 C11 Cl1 118.97(18)
C10 C11 Cl1 118.23(18)
C11 C12 C13 119.4(2)
C11 C12 H12 120.3
C13 C12 H12 120.3
C8 C13 C12 117.77(19)
C8 C13 C15 121.27(19)
C12 C13 C15 120.92(19)
O4 C14 H14A 109.5
O4 C14 H14B 109.5
H14A C14 H14B 109.5
O4 C14 H14C 109.5
H14A C14 H14C 109.5
H14B C14 H14C 109.5
N1 C15 C13 119.96(19)
N1 C15 H15 120.0
C13 C15 H15 120.0
C18 C16 N1 123.36(18)
C18 C16 C17 107.84(17)
N1 C16 C17 128.80(17)
O5 C17 N2 123.64(19)
O5 C17 C16 131.51(19)
N2 C17 C16 104.84(16)
N3 C18 C16 109.78(18)
N3 C18 C19 121.14(18)
C16 C18 C19 129.05(19)
C18 C19 H19A 109.5
C18 C19 H19B 109.5
H19A C19 H19B 109.5
C18 C19 H19C 109.5
H19A C19 H19C 109.5
H19B C19 H19C 109.5
N3 C20 H20A 109.5
N3 C20 H20B 109.5
H20A C20 H20B 109.5
N3 C20 H20C 109.5
H20A C20 H20C 109.5
H20B C20 H20C 109.5
C22 C21 C26 120.9(2)
C22 C21 N2 121.1(2)
C26 C21 N2 117.9(2)
C21 C22 C23 119.1(2)
C21 C22 H22 120.4
C23 C22 H22 120.4
C24 C23 C22 120.5(3)
C24 C23 H23 119.7
C22 C23 H23 119.7
C23 C24 C25 119.9(3)
C23 C24 H24 120.0
C25 C24 H24 120.0
C26 C25 C24 120.3(3)
C26 C25 H25 119.8
C24 C25 H25 119.8
C25 C26 C21 119.1(2)
C25 C26 H26 120.5
C21 C26 H26 120.5
C28 C27 H27A 109.5
C28 C27 H27B 109.5
H27A C27 H27B 109.5
C28 C27 H27C 109.5
H27A C27 H27C 109.5
H27B C27 H27C 109.5
N4 C28 C27 170.8(7)

loop_
_geom_bond_atom_site_label_1
_geom_bond_atom_site_label_2
_geom_bond_distance
S1 O2 1.4240(17)
S1 O1 1.4247(17)
S1 O3 1.6139(16)
S1 C1 1.751(2)
Cl1 C11 1.743(2)
O3 C8 1.411(2)
O4 C9 1.356(3)
O4 C14 1.434(3)
O5 C17 1.233(2)
N1 C15 1.288(3)
N1 C16 1.388(3)
N2 C17 1.401(3)
N2 N3 1.401(2)
N2 C21 1.425(3)
N3 C18 1.349(3)
N3 C20 1.455(3)
C1 C2 1.377(3)
C1 C6 1.379(3)
C2 C3 1.384(4)
C2 H2 0.9300
C3 C4 1.381(4)
C3 H3 0.9300
C4 C5 1.367(4)
C4 C7 1.509(4)
C5 C6 1.383(3)
C5 H5 0.9300
C6 H6 0.9300
C7 H7A 0.9600
C7 H7B 0.9600
C7 H7C 0.9600
C8 C13 1.393(3)
C8 C9 1.398(3)
C9 C10 1.381(3)
C10 C11 1.388(3)
C10 H10 0.9300
C11 C12 1.373(3)
C12 C13 1.400(3)
C12 H12 0.9300
C13 C15 1.468(3)
C14 H14A 0.9600
C14 H14B 0.9600
C14 H14C 0.9600
C15 H15 0.9300
C16 C18 1.380(3)
C16 C17 1.443(3)
C18 C19 1.479(3)
C19 H19A 0.9600
C19 H19B 0.9600
C19 H19C 0.9600
C20 H20A 0.9600
C20 H20B 0.9600
C20 H20C 0.9600
C21 C22 1.381(3)
C21 C26 1.385(3)
C22 C23 1.385(4)
C22 H22 0.9300
C23 C24 1.372(4)
C23 H23 0.9300
C24 C25 1.386(4)
C24 H24 0.9300
C25 C26 1.380(4)
C25 H25 0.9300
C26 H26 0.9300
C27 C28 1.411(6)
C27 H27A 0.9600
C27 H27B 0.9600
C27 H27C 0.9600
C28 N4 1.126(7)

loop_
_geom_hbond_atom_site_label_D
_geom_hbond_atom_site_label_H
_geom_hbond_atom_site_label_A
_geom_hbond_site_symmetry_A
_geom_hbond_distance_DH
_geom_hbond_distance_HA
_geom_hbond_distance_DA
_geom_hbond_angle_DHA
_geom_hbond_publ_flag
C10 H10 O2 2_656 0.93 2.57 3.386(3) 146 yes

loop_
_geom_torsion_atom_site_label_1
_geom_torsion_atom_site_label_2
_geom_torsion_atom_site_label_3
_geom_torsion_atom_site_label_4
_geom_torsion
O2 S1 O3 C8 28.54(16)
O1 S1 O3 C8 -100.38(15)
C1 S1 O3 C8 145.53(15)
C17 N2 N3 C18 -7.5(2)
C21 N2 N3 C18 -159.44(18)
C17 N2 N3 C20 -158.46(19)
C21 N2 N3 C20 49.6(3)
O2 S1 C1 C2 46.8(2)
O1 S1 C1 C2 -179.9(2)
O3 S1 C1 C2 -67.1(2)
O2 S1 C1 C6 -130.3(2)
O1 S1 C1 C6 3.0(2)
O3 S1 C1 C6 115.8(2)
C6 C1 C2 C3 0.2(4)
S1 C1 C2 C3 -176.9(2)
C1 C2 C3 C4 -0.1(5)
C2 C3 C4 C5 0.2(5)
C2 C3 C4 C7 -179.9(3)
C3 C4 C5 C6 -0.4(4)
C7 C4 C5 C6 179.7(3)
C2 C1 C6 C5 -0.4(4)
S1 C1 C6 C5 176.7(2)
C4 C5 C6 C1 0.5(4)
S1 O3 C8 C13 88.5(2)
S1 O3 C8 C9 -94.75(19)
C14 O4 C9 C10 -0.6(3)
C14 O4 C9 C8 179.9(2)
C13 C8 C9 O4 -179.84(19)
O3 C8 C9 O4 3.5(3)
C13 C8 C9 C10 0.6(3)
O3 C8 C9 C10 -176.11(19)
O4 C9 C10 C11 -179.5(2)
C8 C9 C10 C11 0.0(3)
C9 C10 C11 C12 -0.3(4)
C9 C10 C11 Cl1 178.83(18)
C10 C11 C12 C13 -0.1(4)
Cl1 C11 C12 C13 -179.15(17)
C9 C8 C13 C12 -0.9(3)
O3 C8 C13 C12 175.72(18)
C9 C8 C13 C15 -178.51(19)
O3 C8 C13 C15 -1.9(3)
C11 C12 C13 C8 0.6(3)
C11 C12 C13 C15 178.3(2)
C16 N1 C15 C13 -177.41(17)
C8 C13 C15 N1 -165.84(19)
C12 C13 C15 N1 16.6(3)
C15 N1 C16 C18 -170.18(19)
C15 N1 C16 C17 8.9(3)
N3 N2 C17 O5 -174.35(19)
C21 N2 C17 O5 -23.5(3)
N3 N2 C17 C16 5.0(2)
C21 N2 C17 C16 155.87(19)
C18 C16 C17 O5 178.4(2)
N1 C16 C17 O5 -0.8(4)
C18 C16 C17 N2 -0.9(2)
N1 C16 C17 N2 179.94(19)
N2 N3 C18 C16 6.9(2)
C20 N3 C18 C16 155.5(2)
N2 N3 C18 C19 -171.31(18)
C20 N3 C18 C19 -22.7(3)
N1 C16 C18 N3 175.48(18)
C17 C16 C18 N3 -3.7(2)
N1 C16 C18 C19 -6.5(3)
C17 C16 C18 C19 174.3(2)
C17 N2 C21 C22 -112.6(2)
N3 N2 C21 C22 35.1(3)
C17 N2 C21 C26 65.5(3)
N3 N2 C21 C26 -146.8(2)
C26 C21 C22 C23 -0.4(4)
N2 C21 C22 C23 177.7(2)
C21 C22 C23 C24 -1.1(4)
C22 C23 C24 C25 1.2(5)
C23 C24 C25 C26 0.0(5)
C24 C25 C26 C21 -1.4(5)
C22 C21 C26 C25 1.6(4)
N2 C21 C26 C25 -176.5(2)

loop_
_cod_related_entry_id
_cod_related_entry_database
_cod_related_entry_code
1 ChemSpider 30655357
